data_7117356
loop_
_publ_author_name
'Chitra Gurnani'
'Nemanja Dordevic'
'Senthilkumar Muthaiah'
'Dusan Dimic'
'Rakesh Ganguly'
'Milena Petkovic'
'Dragoslav Vidovic'

_publ_section_title
;
 Extending the chemistry of carbones: P-N bond cleavage via an SN2'-like
 mechanism
;
_journal_name_full Chem.Commun.
_journal_page_first 10762
_journal_paper_doi 10.1039/C5cc03194J
_journal_volume 51
_journal_year 2015
_chemical_formula_sum 'C19 H20 Cl2 F6 N4 P Sb'
_chemical_formula_weight 642.01
_space_group_crystal_system orthorhombic
_space_group_IT_number 61
_space_group_name_Hall '-P 2ac 2ab'
_space_group_name_H-M_alt 'P b c a'
_symmetry_space_group_name_Hall '-P 2ac 2ab'
_symmetry_space_group_name_H-M 'P b c a'
_atom_sites_solution_hydrogens geom
_audit_update_record
;
2015-04-09 deposited with the CCDC.
2015-05-29 downloaded from the CCDC.
;
_cell_angle_alpha 90
_cell_angle_beta 90
_cell_angle_gamma 90
_cell_formula_units_Z 8
_cell_length_a 11.6300(9)
_cell_length_b 19.1931(14)
_cell_length_c 21.1940(13)
_cell_measurement_reflns_used 5316
_cell_measurement_temperature 103.(2)
_cell_measurement_theta_max 21.5006
_cell_measurement_theta_min 2.8082
_cell_volume 4730.8(6)
_computing_cell_refinement 'SAINT V8.34A (Bruker AXS Inc., 2013)'
_computing_data_collection 'APEX2 (Bruker AXS Inc., 2014)'
_computing_data_reduction 'SAINT V8.34A (Bruker AXS Inc., 2013)'
_computing_molecular_graphics 'XP (Bruker AXS Inc., 2014)'
_computing_publication_material 'APEX2 (Bruker AXS Inc., 2014)'
_computing_structure_refinement 'SHELXL-2014/6 (Sheldrick, 2014)'
_diffrn_ambient_temperature 103.(2)
_diffrn_detector_area_resol_mean 8.3333
_diffrn_measured_fraction_theta_full 0.997
_diffrn_measured_fraction_theta_max 0.997
_diffrn_measurement_device_type 'CCD area detector'
_diffrn_measurement_method 'phi and omega scans'
_diffrn_radiation_monochromator graphite
_diffrn_radiation_type MoK\a
_diffrn_radiation_wavelength 0.71073
_diffrn_reflns_av_R_equivalents 0.1168
_diffrn_reflns_av_unetI/netI 0.0539
_diffrn_reflns_limit_h_max 14
_diffrn_reflns_limit_h_min -14
_diffrn_reflns_limit_k_max 23
_diffrn_reflns_limit_k_min -22
_diffrn_reflns_limit_l_max 26
_diffrn_reflns_limit_l_min -26
_diffrn_reflns_number 69640
_diffrn_reflns_theta_full 26.43
_diffrn_reflns_theta_max 26.43
_diffrn_reflns_theta_min 1.92
_diffrn_source 'fine-focus sealed tube'
_exptl_absorpt_coefficient_mu 1.523
_exptl_absorpt_correction_T_max 0.89
_exptl_absorpt_correction_T_min 0.74
_exptl_absorpt_correction_type multi-scan
_exptl_absorpt_process_details 'SADABS V2014/4 (Bruker AXS Inc.)'
_exptl_crystal_colour yellow
_exptl_crystal_density_diffrn 1.803
_exptl_crystal_density_method 'not measured'
_exptl_crystal_description block
_exptl_crystal_F_000 2528
_exptl_crystal_size_max 0.140
_exptl_crystal_size_mid 0.100
_exptl_crystal_size_min 0.080
_refine_diff_density_max 1.703
_refine_diff_density_min -1.035
_refine_ls_extinction_method none
_refine_ls_goodness_of_fit_ref 1.068
_refine_ls_hydrogen_treatment constr
_refine_ls_matrix_type full
_refine_ls_number_parameters 359
_refine_ls_number_reflns 4854
_refine_ls_number_restraints 166
_refine_ls_restrained_S_all 1.066
_refine_ls_R_factor_all 0.1188
_refine_ls_R_factor_gt 0.0604
_refine_ls_shift/su_max 0.001
_refine_ls_shift/su_mean 0.000
_refine_ls_structure_factor_coef Fsqd
_refine_ls_weighting_details 'w=1/[\s^2^(Fo^2^)+(0.0863P)^2^+22.1672P] where P=(Fo^2^+2Fc^2^)/3'
_refine_ls_weighting_scheme calc
_refine_ls_wR_factor_gt 0.1577
_refine_ls_wR_factor_ref 0.2044
_reflns_number_gt 2742
_reflns_number_total 4854
_reflns_threshold_expression 'I > 2\s(I)'
_cod_data_source_file c5cc03194j2.cif
_cod_data_source_block Ia
_cod_database_code 7117356

loop_
_space_group_symop_operation_xyz
'x, y, z'
'-x+1/2, -y, z+1/2'
'-x, y+1/2, -z+1/2'
'x+1/2, -y+1/2, -z'
'-x, -y, -z'
'x-1/2, y, -z-1/2'
'x, -y-1/2, z-1/2'
'-x-1/2, y-1/2, z'

loop_
_atom_site_type_symbol
_atom_site_label
_atom_site_fract_x
_atom_site_fract_y
_atom_site_fract_z
_atom_site_U_iso_or_equiv
_atom_site_adp_type
_atom_site_calc_flag
_atom_site_refinement_flags_adp
_atom_site_refinement_flags_occupancy
_atom_site_refinement_flags_posn
_atom_site_occupancy
_atom_site_disorder_assembly
_atom_site_disorder_group
P P1 0.6978(3) 0.9393(2) 0.74866(15) 0.0493(9) Uani d U P D 0.711(3) A 1
Cl Cl1 0.5279(3) 0.9658(3) 0.7341(2) 0.0619(12) Uani d U P D 0.711(3) A 1
Cl Cl2 0.7498(4) 1.0346(3) 0.78997(19) 0.0806(14) Uani d U P D 0.711(3) A 1
P P1A 0.6792(12) 0.8987(8) 0.7453(6) 0.058(3) Uani d U P D 0.194(3) A 2
Cl Cl1A 0.5160(13) 0.9314(10) 0.7227(9) 0.064(4) Uani d U P D 0.194(3) A 2
Cl Cl2A 0.7240(14) 0.9832(11) 0.8062(7) 0.082(4) Uani d U P D 0.194(3) A 2
P P1B 0.6373(17) 0.9644(13) 0.7222(9) 0.059(3) Uani d U P D 0.094(2) A 3
Cl Cl1B 0.514(2) 0.8867(16) 0.7244(13) 0.066(5) Uani d U P D 0.094(2) A 3
Cl Cl2B 0.724(2) 0.9363(17) 0.8065(11) 0.068(5) Uani d U P D 0.094(2) A 3
C C1 0.7485(7) 0.9305(5) 0.6703(4) 0.051(2) Uani d . . D 1.0 . .
C C2 0.8424(7) 0.8841(4) 0.6629(3) 0.0428(19) Uani d . . . 1.0 . .
C C3 0.9643(7) 0.9612(4) 0.5938(4) 0.047(2) Uani d . . . 1.0 . .
H H3A 1.048 0.9653 0.5899 0.07 Uiso calc U . R 1.0 . .
H H3B 0.9347 1.0 0.6191 0.07 Uiso calc U . R 1.0 . .
H H3C 0.9294 0.9625 0.5517 0.07 Uiso calc U . R 1.0 . .
C C4 0.7722(10) 0.7816(6) 0.7263(4) 0.078(4) Uani d . . . 1.0 . .
H H4A 0.7826 0.7925 0.7712 0.118 Uiso calc U . R 1.0 . .
H H4B 0.7818 0.7314 0.7198 0.118 Uiso calc U . R 1.0 . .
H H4C 0.6949 0.7956 0.713 0.118 Uiso calc U . R 1.0 . .
C C5 1.0098(7) 0.8392(4) 0.6270(3) 0.0408(19) Uani d . . . 1.0 . .
C C6 1.1107(7) 0.8252(4) 0.5950(4) 0.046(2) Uani d . . . 1.0 . .
H H6 1.1419 0.8571 0.5654 0.055 Uiso calc U . R 1.0 . .
C C7 1.1646(8) 0.7620(5) 0.6083(4) 0.056(2) Uani d . . . 1.0 . .
H H7 1.2347 0.7504 0.5878 0.067 Uiso calc U . R 1.0 . .
C C8 1.1151(10) 0.7152(5) 0.6523(4) 0.062(3) Uani d . . . 1.0 . .
H H8 1.1527 0.6721 0.6602 0.074 Uiso calc U . R 1.0 . .
C C9 1.0167(9) 0.7294(5) 0.6836(4) 0.058(3) Uani d . . . 1.0 . .
H H9 0.9867 0.6983 0.7143 0.07 Uiso calc U . R 1.0 . .
C C10 0.9610(8) 0.7918(5) 0.6689(4) 0.044(2) Uani d . . . 1.0 . .
C C11 0.7086(7) 0.9671(5) 0.6155(4) 0.047(2) Uani d . . . 1.0 . .
C C12 0.7079(8) 0.8621(4) 0.5438(4) 0.048(2) Uani d . . . 1.0 . .
H H12A 0.7875 0.8511 0.5324 0.073 Uiso calc U . R 1.0 . .
H H12B 0.657 0.8505 0.5085 0.073 Uiso calc U . R 1.0 . .
H H12C 0.6857 0.8349 0.581 0.073 Uiso calc U . R 1.0 . .
C C13 0.6887(10) 1.0900(6) 0.6572(6) 0.092(4) Uani d . . . 1.0 . .
H H13A 0.7124 1.1341 0.6378 0.138 Uiso calc U . R 1.0 . .
H H13B 0.7458 1.0759 0.6887 0.138 Uiso calc U . R 1.0 . .
H H13C 0.6138 1.096 0.6777 0.138 Uiso calc U . R 1.0 . .
C C14 0.6663(8) 0.9855(5) 0.5139(4) 0.051(2) Uani d . . . 1.0 . .
C C15 0.6481(9) 0.9824(6) 0.4493(5) 0.075(3) Uani d . . . 1.0 . .
H H15 0.6601 0.9404 0.4265 0.089 Uiso calc U . R 1.0 . .
C C16 0.6120(10) 1.0422(7) 0.4191(6) 0.078(3) Uani d . . . 1.0 . .
H H16 0.5952 1.0407 0.3753 0.094 Uiso calc U . R 1.0 . .
C C17 0.6002(10) 1.1017(7) 0.4502(7) 0.089(4) Uani d . . . 1.0 . .
H H17 0.5798 1.1421 0.4269 0.107 Uiso calc U . R 1.0 . .
C C18 0.6160(8) 1.1081(5) 0.5145(7) 0.081(4) Uani d . . . 1.0 . .
H H18 0.6034 1.1506 0.5364 0.097 Uiso calc U . R 1.0 . .
C C19 0.6524(8) 1.0464(5) 0.5454(5) 0.059(2) Uani d . . . 1.0 . .
F F1 -0.0624(7) 0.1065(3) 0.5478(3) 0.0837(19) Uani d . . . 1.0 . .
F F2 -0.1509(6) 0.2157(3) 0.6010(3) 0.098(2) Uani d . . . 1.0 . .
F F3 0.0375(5) 0.2290(3) 0.5293(2) 0.0684(16) Uani d . . . 1.0 . .
F F4 0.0458(8) 0.2484(3) 0.6513(3) 0.102(2) Uani d . . . 1.0 . .
F F5 0.1396(5) 0.1354(4) 0.5967(3) 0.091(2) Uani d . . . 1.0 . .
F F6 -0.0426(5) 0.1231(3) 0.6707(2) 0.0673(15) Uani d . . . 1.0 . .
N N1 0.9355(6) 0.8950(3) 0.6246(3) 0.0405(16) Uani d . . . 1.0 . .
N N2 0.8579(6) 0.8194(4) 0.6891(3) 0.0500(19) Uani d . . . 1.0 . .
N N3 0.6984(6) 0.9358(3) 0.5579(3) 0.0396(15) Uani d . . . 1.0 . .
N N4 0.6797(6) 1.0348(4) 0.6073(4) 0.055(2) Uani d . . . 1.0 . .
Sb Sb1 -0.00345(5) 0.17601(3) 0.60000(3) 0.0460(2) Uani d . . . 1.0 . .

loop_
_atom_site_aniso_label
_atom_site_aniso_U_11
_atom_site_aniso_U_22
_atom_site_aniso_U_33
_atom_site_aniso_U_12
_atom_site_aniso_U_13
_atom_site_aniso_U_23
P1 0.0476(18) 0.071(3) 0.0288(14) 0.0135(19) 0.0015(13) -0.0125(17)
Cl1 0.0418(19) 0.097(4) 0.047(2) 0.009(2) 0.0111(14) -0.003(2)
Cl2 0.074(2) 0.098(3) 0.070(2) 0.026(2) -0.023(2) -0.050(2)
P1A 0.055(5) 0.076(6) 0.043(4) 0.023(5) 0.008(4) -0.004(5)
Cl1A 0.058(6) 0.078(9) 0.056(7) 0.021(7) 0.004(5) 0.010(8)
Cl2A 0.081(7) 0.099(8) 0.066(7) 0.020(8) -0.003(6) -0.020(7)
P1B 0.055(6) 0.075(6) 0.048(5) 0.014(5) 0.005(5) -0.002(5)
Cl1B 0.056(8) 0.086(10) 0.056(8) 0.008(8) 0.009(7) 0.000(9)
Cl2B 0.070(8) 0.081(9) 0.053(7) 0.015(8) -0.004(7) -0.006(8)
C1 0.034(4) 0.078(7) 0.040(4) -0.003(4) 0.012(4) -0.014(4)
C2 0.049(5) 0.052(5) 0.027(4) -0.004(4) 0.002(3) -0.005(4)
C3 0.045(5) 0.048(5) 0.047(5) 0.005(4) 0.008(4) 0.003(4)
C4 0.093(8) 0.100(9) 0.042(5) -0.047(7) 0.008(5) 0.010(6)
C5 0.044(5) 0.053(5) 0.026(3) -0.005(4) -0.008(3) -0.002(3)
C6 0.046(5) 0.049(5) 0.042(4) 0.007(4) -0.005(4) -0.002(4)
C7 0.057(6) 0.060(6) 0.051(5) 0.015(5) -0.017(4) -0.021(5)
C8 0.083(8) 0.049(6) 0.053(6) 0.004(5) -0.037(6) 0.000(5)
C9 0.076(7) 0.055(6) 0.044(5) -0.022(5) -0.024(5) 0.008(4)
C10 0.054(5) 0.047(5) 0.032(4) -0.009(4) -0.011(4) 0.005(4)
C11 0.033(4) 0.057(6) 0.051(5) -0.006(4) 0.014(4) -0.011(4)
C12 0.067(6) 0.045(5) 0.034(4) 0.008(4) -0.006(4) -0.005(4)
C13 0.082(8) 0.066(7) 0.127(10) -0.017(6) 0.024(8) -0.049(7)
C14 0.045(5) 0.050(6) 0.058(5) 0.009(4) 0.008(4) 0.006(4)
C15 0.075(7) 0.076(8) 0.073(7) 0.020(6) 0.003(6) 0.027(6)
C16 0.068(7) 0.076(8) 0.090(8) 0.003(6) -0.005(6) 0.033(7)
C17 0.063(7) 0.074(9) 0.130(12) 0.014(6) 0.022(8) 0.056(9)
C18 0.043(6) 0.043(6) 0.156(12) 0.007(4) 0.025(7) 0.019(7)
C19 0.044(5) 0.050(6) 0.082(7) 0.001(4) 0.010(5) 0.008(5)
F1 0.144(6) 0.048(3) 0.059(3) -0.026(4) -0.014(4) -0.004(3)
F2 0.075(4) 0.069(4) 0.151(7) 0.020(3) 0.033(4) 0.035(4)
F3 0.092(4) 0.058(3) 0.055(3) -0.015(3) 0.008(3) 0.004(3)
F4 0.171(7) 0.081(5) 0.052(3) -0.065(5) 0.009(4) -0.019(3)
F5 0.062(4) 0.112(5) 0.098(5) 0.010(4) 0.013(3) 0.046(4)
F6 0.081(4) 0.070(4) 0.051(3) -0.015(3) 0.010(3) 0.012(3)
N1 0.043(4) 0.046(4) 0.033(3) 0.005(3) 0.004(3) 0.001(3)
N2 0.053(4) 0.069(5) 0.029(3) -0.022(4) 0.002(3) 0.001(3)
N3 0.044(4) 0.034(4) 0.042(4) 0.010(3) 0.000(3) -0.002(3)
N4 0.039(4) 0.040(4) 0.087(6) -0.003(3) 0.013(4) -0.021(4)
Sb1 0.0567(4) 0.0387(3) 0.0426(3) -0.0092(3) 0.0044(3) -0.0059(2)

loop_
_atom_type_symbol
_atom_type_description
_atom_type_scat_dispersion_real
_atom_type_scat_dispersion_imag
_atom_type_scat_source
C C 0.0033 0.0016 'International Tables Vol C Tables 4.2.6.8 and 6.1.1.4'
H H 0.0000 0.0000 'International Tables Vol C Tables 4.2.6.8 and 6.1.1.4'
Cl Cl 0.1484 0.1585 'International Tables Vol C Tables 4.2.6.8 and 6.1.1.4'
F F 0.0171 0.0103 'International Tables Vol C Tables 4.2.6.8 and 6.1.1.4'
N N 0.0061 0.0033 'International Tables Vol C Tables 4.2.6.8 and 6.1.1.4'
P P 0.1023 0.0942 'International Tables Vol C Tables 4.2.6.8 and 6.1.1.4'
Sb Sb -0.5866 1.5461 'International Tables Vol C Tables 4.2.6.8 and 6.1.1.4'

loop_
_geom_angle_atom_site_label_1
_geom_angle_atom_site_label_2
_geom_angle_atom_site_label_3
_geom_angle_site_symmetry_1
_geom_angle_site_symmetry_3
_geom_angle
C1 P1 Cl1 . . 101.7(3)
C1 P1 Cl2 . . 112.0(4)
Cl1 P1 Cl2 . . 97.0(2)
C1 P1A Cl1A . . 95.7(8)
C1 P1A Cl2A . . 99.2(9)
Cl1A P1A Cl2A . . 97.7(8)
C1 P1B Cl1B . . 104.4(13)
C1 P1B Cl2B . . 94.6(12)
Cl1B P1B Cl2B . . 97.5(12)
C2 C1 C11 . . 117.9(7)
C2 C1 P1 . . 114.8(7)
C11 C1 P1 . . 127.2(7)
C2 C1 P1B . . 147.0(10)
C11 C1 P1B . . 94.8(9)
C2 C1 P1A . . 102.7(7)
C11 C1 P1A . . 134.7(7)
N1 C2 N2 . . 105.9(7)
N1 C2 C1 . . 125.4(8)
N2 C2 C1 . . 128.7(8)
N1 C5 C6 . . 131.8(8)
N1 C5 C10 . . 106.0(7)
C6 C5 C10 . . 122.2(8)
C5 C6 C7 . . 116.9(8)
C6 C7 C8 . . 120.1(9)
C9 C8 C7 . . 122.6(9)
C8 C9 C10 . . 117.2(9)
N2 C10 C5 . . 107.5(8)
N2 C10 C9 . . 131.6(8)
C5 C10 C9 . . 120.9(9)
N4 C11 N3 . . 106.6(8)
N4 C11 C1 . . 131.0(8)
N3 C11 C1 . . 122.4(8)
C19 C14 N3 . . 107.1(8)
C19 C14 C15 . . 120.3(9)
N3 C14 C15 . . 132.6(9)
C16 C15 C14 . . 118.0(11)
C17 C16 C15 . . 121.2(12)
C16 C17 C18 . . 123.6(11)
C17 C18 C19 . . 115.0(11)
C14 C19 N4 . . 107.7(8)
C14 C19 C18 . . 121.8(11)
N4 C19 C18 . . 130.5(11)
C2 N1 C5 . . 110.9(7)
C2 N1 C3 . . 125.2(7)
C5 N1 C3 . . 123.1(7)
C2 N2 C10 . . 109.7(7)
C2 N2 C4 . . 125.3(8)
C10 N2 C4 . . 124.6(8)
C11 N3 C14 . . 108.8(7)
C11 N3 C12 . . 127.4(7)
C14 N3 C12 . . 123.6(7)
C11 N4 C19 . . 109.8(7)
C11 N4 C13 . . 124.7(9)
C19 N4 C13 . . 125.2(9)
F5 Sb1 F4 . . 93.5(4)
F5 Sb1 F1 . . 90.4(3)
F4 Sb1 F1 . . 176.1(4)
F5 Sb1 F6 . . 91.2(3)
F4 Sb1 F6 . . 90.7(2)
F1 Sb1 F6 . . 89.9(2)
F5 Sb1 F3 . . 88.3(3)
F4 Sb1 F3 . . 89.0(2)
F1 Sb1 F3 . . 90.4(2)
F6 Sb1 F3 . . 179.4(3)
F5 Sb1 F2 . . 178.1(3)
F4 Sb1 F2 . . 88.3(4)
F1 Sb1 F2 . . 87.8(3)
F6 Sb1 F2 . . 89.3(3)
F3 Sb1 F2 . . 91.2(3)

loop_
_geom_bond_atom_site_label_1
_geom_bond_atom_site_label_2
_geom_bond_site_symmetry_2
_geom_bond_distance
P1 C1 . 1.772(8)
P1 Cl1 . 2.063(5)
P1 Cl2 . 2.117(6)
P1A C1 . 1.885(14)
P1A Cl1A . 2.055(15)
P1A Cl2A . 2.136(17)
P1B C1 . 1.820(17)
P1B Cl1B . 2.073(18)
P1B Cl2B . 2.122(18)
C1 C2 . 1.418(11)
C1 C11 . 1.433(12)
C2 N1 . 1.368(10)
C2 N2 . 1.371(10)
C3 N1 . 1.469(10)
C4 N2 . 1.465(11)
C5 N1 . 1.377(10)
C5 C6 . 1.381(11)
C5 C10 . 1.392(11)
C6 C7 . 1.393(12)
C7 C8 . 1.419(14)
C8 C9 . 1.350(14)
C9 C10 . 1.396(13)
C10 N2 . 1.379(11)
C11 N4 . 1.353(11)
C11 N3 . 1.366(10)
C12 N3 . 1.450(10)
C13 N4 . 1.501(11)
C14 C19 . 1.356(12)
C14 N3 . 1.386(10)
C14 C15 . 1.387(13)
C15 C16 . 1.378(14)
C16 C17 . 1.325(17)
C17 C18 . 1.381(17)
C18 C19 . 1.417(14)
C19 N4 . 1.367(12)
F1 Sb1 . 1.865(5)
F2 Sb1 . 1.877(6)
F3 Sb1 . 1.874(5)
F4 Sb1 . 1.855(5)
F5 Sb1 . 1.838(6)
F6 Sb1 . 1.867(5)
